data_2209970
loop_
_publ_author_name
'Xiao-Ping Rao'
'Zhan-Qian Song'
'Yun Gong'
'Xu-Jie Yao'
'Shi-Bin Shang'

_publ_section_title
4-Chloro-2-{(<i>E</i>)-[(1<i>R</i>,4a<i>S</i>,10a<i>R</i>)-7-isopropyl-1,4a-dimethyl-1,2,3,4,4a,9,10,10a-octahydrophenanthren-1-yl]methyliminomethyl}phenol
_journal_coeditor_code OM2030
_journal_issue 8
_journal_name_full 'Acta Crystallographica Section E'
_journal_page_first o3450
_journal_page_last o3451
_journal_paper_doi 10.1107/S1600536806027747
_journal_volume 62
_journal_year 2006
_chemical_formula_iupac 'C27 H34 Cl N O'
_chemical_formula_moiety 'C27 H34 Cl N O'
_chemical_formula_sum 'C27 H34 Cl N O'
_chemical_formula_weight 424.00
_chemical_name_systematic
;
4-Chloro-2-{(E)-[(1R,4aS,10aR)-7-isopropyl-1,4a-dimethyl-
1,2,3,4,4a,9,10,10a-octahydrophenanthren-1-yl]methyliminomethyl}phenol
monohydrate
;
_space_group_IT_number 4
_symmetry_cell_setting monoclinic
_symmetry_space_group_name_Hall 'P 2yb'
_symmetry_space_group_name_H-M 'P 1 21 1'
_atom_sites_solution_hydrogens geom
_atom_sites_solution_primary direct
_atom_sites_solution_secondary difmap
_audit_creation_method SHELXL-97
_cell_angle_alpha 90.00
_cell_angle_beta 103.04(3)
_cell_angle_gamma 90.00
_cell_formula_units_Z 2
_cell_length_a 11.249(2)
_cell_length_b 6.1790(12)
_cell_length_c 17.276(4)
_cell_measurement_reflns_used 25
_cell_measurement_temperature 293(2)
_cell_measurement_theta_max 13
_cell_measurement_theta_min 10
_cell_volume 1169.8(4)
_computing_cell_refinement 'SAINT (Siemens, 1996)'
_computing_data_collection 'SMART (Siemens, 1996)'
_computing_data_reduction SAINT
_computing_molecular_graphics SHELXL97
_computing_publication_material 'SHELXTL (Sheldrick, 1997b)'
_computing_structure_refinement 'SHELXL97 (Sheldrick, 1997a)'
_computing_structure_solution 'SHELXS97 (Sheldrick, 1997a)'
_diffrn_ambient_temperature 293(2)
_diffrn_measured_fraction_theta_full 0.999
_diffrn_measured_fraction_theta_max 0.999
_diffrn_measurement_device_type 'Siemens SMART 1000'
_diffrn_measurement_method '\f and \w'
_diffrn_radiation_monochromator graphite
_diffrn_radiation_source 'fine-focus sealed tube'
_diffrn_radiation_type MoK\a
_diffrn_radiation_wavelength 0.71073
_diffrn_reflns_av_R_equivalents 0.0284
_diffrn_reflns_av_sigmaI/netI 0.0490
_diffrn_reflns_limit_h_max 13
_diffrn_reflns_limit_h_min 0
_diffrn_reflns_limit_k_max 7
_diffrn_reflns_limit_k_min 0
_diffrn_reflns_limit_l_max 20
_diffrn_reflns_limit_l_min -21
_diffrn_reflns_number 2657
_diffrn_reflns_theta_full 25.99
_diffrn_reflns_theta_max 25.99
_diffrn_reflns_theta_min 1.21
_diffrn_standards_number 0
_exptl_absorpt_coefficient_mu 0.182
_exptl_absorpt_correction_T_max 0.9821
_exptl_absorpt_correction_T_min 0.9309
_exptl_absorpt_correction_type multi-scan
_exptl_absorpt_process_details '(SADABS; Sheldrick, 1996)'
_exptl_crystal_colour yellow
_exptl_crystal_density_diffrn 1.204
_exptl_crystal_density_method 'not measured'
_exptl_crystal_description block
_exptl_crystal_F_000 456
_exptl_crystal_size_max 0.40
_exptl_crystal_size_mid 0.30
_exptl_crystal_size_min 0.10
_refine_diff_density_max 0.185
_refine_diff_density_min -0.240
_refine_ls_abs_structure_details 'Flack (1983)'
_refine_ls_abs_structure_Flack 0.07(18)
_refine_ls_extinction_method none
_refine_ls_goodness_of_fit_ref 1.061
_refine_ls_hydrogen_treatment mixed
_refine_ls_matrix_type full
_refine_ls_number_parameters 275
_refine_ls_number_reflns 2526
_refine_ls_number_restraints 1
_refine_ls_restrained_S_all 1.061
_refine_ls_R_factor_all 0.1017
_refine_ls_R_factor_gt 0.0605
_refine_ls_shift/su_max 0.025
_refine_ls_shift/su_mean 0.001
_refine_ls_structure_factor_coef Fsqd
_refine_ls_weighting_details 'calc w=1/[\s^2^(Fo^2^)+(0.08P)^2^+0.0497P] where P=(Fo^2^+2Fc^2^)/3'
_refine_ls_weighting_scheme calc
_refine_ls_wR_factor_gt 0.1352
_refine_ls_wR_factor_ref 0.1597
_reflns_number_gt 1639
_reflns_number_total 2526
_reflns_threshold_expression I>2\s(I)
_cod_data_source_file om2030.cif
_cod_data_source_block I
_cod_original_sg_symbol_H-M 'P 21'
_cod_database_code 2209970
_cod_database_fobs_code 2209970

loop_
_symmetry_equiv_pos_as_xyz
'x, y, z'
'-x, y+1/2, -z'

loop_
_atom_site_type_symbol
_atom_site_label
_atom_site_fract_x
_atom_site_fract_y
_atom_site_fract_z
_atom_site_U_iso_or_equiv
_atom_site_adp_type
_atom_site_calc_flag
_atom_site_refinement_flags
_atom_site_occupancy
Cl Cl -0.38523(12) 0.0639(4) 0.47855(10) 0.1057(7) Uani d . 1
O O 0.0401(4) -0.4379(7) 0.6401(2) 0.0752(11) Uani d . 1
N N 0.1723(3) -0.1030(7) 0.6302(2) 0.0537(10) Uani d . 1
C C1 0.9632(5) 0.8406(11) 0.8440(4) 0.097(2) Uani d . 1
H H1A 1.0374 0.9234 0.8536 0.145 Uiso calc R 1
H H1B 0.9012 0.9213 0.8615 0.145 Uiso calc R 1
H H1C 0.9370 0.8113 0.7882 0.145 Uiso calc R 1
C C2 1.0940(4) 0.5100(13) 0.8750(4) 0.102(2) Uani d . 1
H H2A 1.1633 0.6050 0.8837 0.154 Uiso calc R 1
H H2B 1.0772 0.4577 0.8213 0.154 Uiso calc R 1
H H2C 1.1112 0.3899 0.9110 0.154 Uiso calc R 1
C C3 0.9855(5) 0.6307(10) 0.8889(3) 0.0714(16) Uani d . 1
H H3A 1.0051 0.6698 0.9453 0.086 Uiso calc R 1
C C4 0.8716(4) 0.4887(9) 0.8765(3) 0.0556(13) Uani d . 1
C C5 0.8193(4) 0.4032(9) 0.8027(3) 0.0586(13) Uani d . 1
H H5A 0.8546 0.4335 0.7601 0.070 Uiso calc R 1
C C6 0.7144(4) 0.2715(9) 0.7898(3) 0.0515(12) Uani d . 1
C C7 0.6607(4) 0.2278(7) 0.8531(2) 0.0439(11) Uani d . 1
C C8 0.7144(4) 0.3145(9) 0.9262(3) 0.0520(12) Uani d . 1
H H8A 0.6800 0.2853 0.9692 0.062 Uiso calc R 1
C C9 0.8179(4) 0.4440(9) 0.9380(3) 0.0573(13) Uani d . 1
H H9A 0.8508 0.5004 0.9881 0.069 Uiso calc R 1
C C10 0.6655(4) 0.1828(11) 0.7085(3) 0.0681(16) Uani d . 1
H H10A 0.7330 0.1277 0.6879 0.082 Uiso calc R 1
H H10B 0.6279 0.2996 0.6740 0.082 Uiso calc R 1
C C11 0.5713(4) 0.0008(10) 0.7056(3) 0.0596(13) Uani d . 1
H H11A 0.5272 -0.0230 0.6511 0.072 Uiso calc R 1
H H11B 0.6124 -0.1326 0.7255 0.072 Uiso calc R 1
C C12 0.4826(3) 0.0657(7) 0.7564(2) 0.0429(10) Uani d . 1
H H12A 0.4619 0.2165 0.7417 0.051 Uiso calc R 1
C C13 0.5503(4) 0.0765(8) 0.8454(2) 0.0451(10) Uani d . 1
C C14 0.6022(4) -0.1422(8) 0.8815(3) 0.0591(13) Uani d . 1
H H14A 0.6425 -0.1218 0.9362 0.089 Uiso calc R 1
H H14B 0.6596 -0.1964 0.8527 0.089 Uiso calc R 1
H H14C 0.5368 -0.2442 0.8779 0.089 Uiso calc R 1
C C15 0.3722(5) -0.3047(8) 0.7434(3) 0.0641(14) Uani d . 1
H H15A 0.2930 -0.3711 0.7314 0.096 Uiso calc R 1
H H15B 0.4144 -0.3434 0.7963 0.096 Uiso calc R 1
H H15C 0.4181 -0.3539 0.7062 0.096 Uiso calc R 1
C C16 0.3579(4) -0.0546(7) 0.7374(3) 0.0476(11) Uani d . 1
C C17 0.2797(4) 0.0304(9) 0.7923(3) 0.0547(12) Uani d . 1
H H17A 0.2535 0.1762 0.7760 0.066 Uiso calc R 1
H H17B 0.2072 -0.0589 0.7857 0.066 Uiso calc R 1
C C18 0.3420(4) 0.0343(10) 0.8785(3) 0.0601(13) Uani d . 1
H H18A 0.3589 -0.1129 0.8973 0.072 Uiso calc R 1
H H18B 0.2879 0.0989 0.9085 0.072 Uiso calc R 1
C C19 0.4607(4) 0.1615(9) 0.8934(2) 0.0517(12) Uani d . 1
H H19A 0.4993 0.1549 0.9496 0.062 Uiso calc R 1
H H19B 0.4425 0.3121 0.8798 0.062 Uiso calc R 1
C C20 0.2916(4) 0.0005(9) 0.6514(3) 0.0557(12) Uani d . 1
H H20A 0.2817 0.1561 0.6460 0.067 Uiso calc R 1
H H20B 0.3408 -0.0473 0.6152 0.067 Uiso calc R 1
C C21 0.0783(4) 0.0008(9) 0.5982(3) 0.0523(11) Uani d . 1
H H21A 0.0854 0.1462 0.5861 0.063 Uiso calc R 1
C C22 -0.0415(4) -0.0998(8) 0.5795(3) 0.0493(11) Uani d . 1
C C23 -0.1435(4) 0.0105(9) 0.5403(3) 0.0552(12) Uani d . 1
H H23A -0.1350 0.1512 0.5231 0.066 Uiso calc R 1
C C24 -0.2574(4) -0.0811(10) 0.5257(3) 0.0636(15) Uani d . 1
C C25 -0.2721(5) -0.2928(11) 0.5504(3) 0.0678(16) Uani d . 1
H H25A -0.3492 -0.3554 0.5409 0.081 Uiso calc R 1
C C26 -0.1722(5) -0.4068(10) 0.5886(3) 0.0669(14) Uani d . 1
H H26A -0.1824 -0.5474 0.6051 0.080 Uiso calc R 1
C C27 -0.0561(5) -0.3187(8) 0.6034(3) 0.0552(13) Uani d . 1
H H0A 0.111(5) -0.361(13) 0.650(4) 0.10(2) Uiso d . 1

loop_
_atom_site_aniso_label
_atom_site_aniso_U_11
_atom_site_aniso_U_22
_atom_site_aniso_U_33
_atom_site_aniso_U_12
_atom_site_aniso_U_13
_atom_site_aniso_U_23
Cl 0.0612(8) 0.1275(17) 0.1225(13) 0.0092(11) 0.0084(8) 0.0399(14)
O 0.081(3) 0.045(2) 0.091(3) -0.009(2) 0.002(2) 0.013(2)
N 0.057(2) 0.038(2) 0.063(2) -0.007(2) 0.007(2) 0.0047(19)
C1 0.082(4) 0.055(4) 0.154(6) -0.013(4) 0.028(4) 0.018(4)
C2 0.059(3) 0.079(5) 0.167(7) -0.008(4) 0.020(4) -0.002(5)
C3 0.058(3) 0.060(4) 0.092(4) -0.007(3) 0.008(3) -0.001(3)
C4 0.046(2) 0.042(3) 0.076(3) 0.001(2) 0.005(2) -0.004(3)
C5 0.057(3) 0.055(3) 0.068(3) -0.012(3) 0.022(2) 0.006(3)
C6 0.054(3) 0.047(3) 0.054(3) 0.000(2) 0.015(2) 0.002(2)
C7 0.045(2) 0.038(3) 0.049(2) 0.006(2) 0.0118(19) 0.005(2)
C8 0.054(3) 0.048(3) 0.053(3) 0.002(3) 0.010(2) -0.001(2)
C9 0.064(3) 0.047(3) 0.058(3) 0.002(2) 0.009(2) -0.005(2)
C10 0.065(3) 0.086(4) 0.060(3) -0.024(3) 0.028(2) -0.011(3)
C11 0.057(3) 0.067(4) 0.058(3) -0.006(3) 0.019(2) -0.015(3)
C12 0.051(2) 0.030(2) 0.050(2) 0.000(2) 0.0166(19) 0.003(2)
C13 0.049(2) 0.035(2) 0.053(2) 0.004(2) 0.0160(19) 0.007(2)
C14 0.061(3) 0.040(3) 0.072(3) 0.000(2) 0.006(2) 0.014(3)
C15 0.069(3) 0.030(3) 0.090(4) -0.005(3) 0.010(3) 0.005(3)
C16 0.048(2) 0.035(3) 0.062(3) -0.003(2) 0.016(2) 0.009(2)
C17 0.050(2) 0.053(3) 0.062(3) -0.003(3) 0.016(2) 0.008(3)
C18 0.057(3) 0.063(4) 0.067(3) 0.002(3) 0.028(2) 0.005(3)
C19 0.058(3) 0.049(3) 0.052(3) -0.004(2) 0.020(2) 0.005(2)
C20 0.056(3) 0.045(3) 0.066(3) -0.006(3) 0.012(2) 0.006(2)
C21 0.062(3) 0.037(3) 0.056(3) -0.006(3) 0.009(2) 0.006(2)
C22 0.057(3) 0.041(3) 0.049(3) -0.004(2) 0.011(2) -0.002(2)
C23 0.063(3) 0.043(3) 0.061(3) -0.004(3) 0.018(2) 0.004(2)
C24 0.058(3) 0.074(4) 0.061(3) 0.003(3) 0.017(2) 0.003(3)
C25 0.058(3) 0.083(4) 0.064(3) -0.020(3) 0.015(3) -0.004(3)
C26 0.082(4) 0.048(3) 0.072(3) -0.023(3) 0.018(3) -0.006(3)
C27 0.068(3) 0.043(3) 0.053(3) -0.011(3) 0.011(2) -0.001(2)

loop_
_atom_type_symbol
_atom_type_description
_atom_type_scat_dispersion_real
_atom_type_scat_dispersion_imag
_atom_type_scat_source
C C 0.0033 0.0016 'International Tables Vol C Tables 4.2.6.8 and 6.1.1.4'
H H 0.0000 0.0000 'International Tables Vol C Tables 4.2.6.8 and 6.1.1.4'
N N 0.0061 0.0033 'International Tables Vol C Tables 4.2.6.8 and 6.1.1.4'
O O 0.0106 0.0060 'International Tables Vol C Tables 4.2.6.8 and 6.1.1.4'
Cl Cl 0.1484 0.1585 'International Tables Vol C Tables 4.2.6.8 and 6.1.1.4'

loop_
_geom_angle_atom_site_label_1
_geom_angle_atom_site_label_2
_geom_angle_atom_site_label_3
_geom_angle
_geom_angle_publ_flag
C27 O H0A 112(4) ?
C21 N C20 121.6(4) yes
C3 C1 H1A 109.5 ?
C3 C1 H1B 109.5 ?
H1A C1 H1B 109.5 ?
C3 C1 H1C 109.5 ?
H1A C1 H1C 109.5 ?
H1B C1 H1C 109.5 ?
C3 C2 H2A 109.5 ?
C3 C2 H2B 109.5 ?
H2A C2 H2B 109.5 ?
C3 C2 H2C 109.5 ?
H2A C2 H2C 109.5 ?
H2B C2 H2C 109.5 ?
C2 C3 C1 113.2(6) ?
C2 C3 C4 112.4(5) ?
C1 C3 C4 112.7(4) ?
C2 C3 H3A 105.9 ?
C1 C3 H3A 105.9 ?
C4 C3 H3A 105.9 ?
C9 C4 C5 118.0(4) ?
C9 C4 C3 120.8(5) ?
C5 C4 C3 121.2(5) ?
C4 C5 C6 122.2(4) yes
C4 C5 H5A 118.9 ?
C6 C5 H5A 118.9 ?
C7 C6 C5 119.0(4) ?
C7 C6 C10 122.4(4) ?
C5 C6 C10 118.5(4) ?
C8 C7 C6 117.8(4) ?
C8 C7 C13 119.6(4) ?
C6 C7 C13 122.4(4) ?
C7 C8 C9 122.5(4) ?
C7 C8 H8A 118.7 ?
C9 C8 H8A 118.7 ?
C4 C9 C8 120.4(5) ?
C4 C9 H9A 119.8 ?
C8 C9 H9A 119.8 ?
C6 C10 C11 113.8(4) ?
C6 C10 H10A 108.8 ?
C11 C10 H10A 108.8 ?
C6 C10 H10B 108.8 ?
C11 C10 H10B 108.8 ?
H10A C10 H10B 107.7 ?
C12 C11 C10 109.0(4) ?
C12 C11 H11A 109.9 ?
C10 C11 H11A 109.9 ?
C12 C11 H11B 109.9 ?
C10 C11 H11B 109.9 ?
H11A C11 H11B 108.3 ?
C11 C12 C16 115.4(4) yes
C11 C12 C13 110.0(3) ?
C16 C12 C13 116.5(3) ?
C11 C12 H12A 104.4 ?
C16 C12 H12A 104.4 ?
C13 C12 H12A 104.4 ?
C19 C13 C7 111.2(4) ?
C19 C13 C14 108.4(4) ?
C7 C13 C14 105.8(3) ?
C19 C13 C12 108.3(3) ?
C7 C13 C12 108.5(3) ?
C14 C13 C12 114.6(4) ?
C13 C14 H14A 109.5 ?
C13 C14 H14B 109.5 ?
H14A C14 H14B 109.5 ?
C13 C14 H14C 109.5 ?
H14A C14 H14C 109.5 ?
H14B C14 H14C 109.5 ?
C16 C15 H15A 109.5 ?
C16 C15 H15B 109.5 ?
H15A C15 H15B 109.5 ?
C16 C15 H15C 109.5 ?
H15A C15 H15C 109.5 ?
H15B C15 H15C 109.5 ?
C17 C16 C20 107.6(4) ?
C17 C16 C15 111.5(4) ?
C20 C16 C15 107.7(4) ?
C17 C16 C12 108.8(4) ?
C20 C16 C12 108.3(3) ?
C15 C16 C12 112.7(4) ?
C18 C17 C16 114.8(4) yes
C18 C17 H17A 108.6 ?
C16 C17 H17A 108.6 ?
C18 C17 H17B 108.6 ?
C16 C17 H17B 108.6 ?
H17A C17 H17B 107.5 ?
C17 C18 C19 111.9(4) ?
C17 C18 H18A 109.2 ?
C19 C18 H18A 109.2 ?
C17 C18 H18B 109.2 ?
C19 C18 H18B 109.2 ?
H18A C18 H18B 107.9 ?
C18 C19 C13 113.0(4) ?
C18 C19 H19A 109.0 ?
C13 C19 H19A 109.0 ?
C18 C19 H19B 109.0 ?
C13 C19 H19B 109.0 ?
H19A C19 H19B 107.8 ?
N C20 C16 111.3(4) ?
N C20 H20A 109.4 ?
C16 C20 H20A 109.4 ?
N C20 H20B 109.4 ?
C16 C20 H20B 109.4 ?
H20A C20 H20B 108.0 ?
N C21 C22 121.8(5) ?
N C21 H21A 119.1 ?
C22 C21 H21A 119.1 ?
C23 C22 C27 118.2(4) ?
C23 C22 C21 121.8(4) ?
C27 C22 C21 120.0(4) ?
C24 C23 C22 121.8(5) ?
C24 C23 H23A 119.1 ?
C22 C23 H23A 119.1 ?
C23 C24 C25 120.0(5) yes
C23 C24 Cl 120.9(5) ?
C25 C24 Cl 119.0(4) yes
C26 C25 C24 119.4(5) ?
C26 C25 H25A 120.3 ?
C24 C25 H25A 120.3 ?
C25 C26 C27 121.8(5) ?
C25 C26 H26A 119.1 ?
C27 C26 H26A 119.1 ?
O C27 C26 119.9(5) yes
O C27 C22 121.3(4) yes
C26 C27 C22 118.8(5) ?

loop_
_geom_bond_atom_site_label_1
_geom_bond_atom_site_label_2
_geom_bond_distance
_geom_bond_publ_flag
Cl C24 1.734(5) yes
O C27 1.344(6) yes
O H0A 0.91(6) yes
N C21 1.254(6) yes
N C20 1.457(5) yes
C1 C3 1.503(9) ?
C1 H1A 0.9600 ?
C1 H1B 0.9600 ?
C1 H1C 0.9600 ?
C2 C3 1.496(8) ?
C2 H2A 0.9600 ?
C2 H2B 0.9600 ?
C2 H2C 0.9600 ?
C3 C4 1.527(7) ?
C3 H3A 0.9800 ?
C4 C9 1.363(6) ?
C4 C5 1.383(7) yes
C5 C6 1.410(6) ?
C5 H5A 0.9300 ?
C6 C7 1.389(6) ?
C6 C10 1.493(6) ?
C7 C8 1.379(6) ?
C7 C13 1.536(6) ?
C8 C9 1.390(7) ?
C8 H8A 0.9300 ?
C9 H9A 0.9300 ?
C10 C11 1.538(7) yes
C10 H10A 0.9700 ?
C10 H10B 0.9700 ?
C11 C12 1.524(6) ?
C11 H11A 0.9700 ?
C11 H11B 0.9700 ?
C12 C16 1.556(6) ?
C12 C13 1.556(6) ?
C12 H12A 0.9800 ?
C13 C19 1.535(6) ?
C13 C14 1.547(7) yes
C14 H14A 0.9600 ?
C14 H14B 0.9600 ?
C14 H14C 0.9600 ?
C15 C16 1.555(7) ?
C15 H15A 0.9600 ?
C15 H15B 0.9600 ?
C15 H15C 0.9600 ?
C16 C17 1.526(6) ?
C16 C20 1.542(6) ?
C17 C18 1.496(6) ?
C17 H17A 0.9700 ?
C17 H17B 0.9700 ?
C18 C19 1.521(6) ?
C18 H18A 0.9700 ?
C18 H18B 0.9700 ?
C19 H19A 0.9700 ?
C19 H19B 0.9700 ?
C20 H20A 0.9700 ?
C20 H20B 0.9700 ?
C21 C22 1.452(6) ?
C21 H21A 0.9300 ?
C22 C23 1.375(6) ?
C22 C27 1.435(7) ?
C23 C24 1.372(6) ?
C23 H23A 0.9300 ?
C24 C25 1.397(9) ?
C25 C26 1.363(7) ?
C25 H25A 0.9300 ?
C26 C27 1.384(6) ?
C26 H26A 0.9300 ?

loop_
_geom_torsion_atom_site_label_1
_geom_torsion_atom_site_label_2
_geom_torsion_atom_site_label_3
_geom_torsion_atom_site_label_4
_geom_torsion
_geom_torsion_publ_flag
C2 C3 C4 C9 116.2(6) ?
C1 C3 C4 C9 -114.4(6) ?
C2 C3 C4 C5 -64.3(7) ?
C1 C3 C4 C5 65.1(7) ?
C9 C4 C5 C6 -0.6(8) ?
C3 C4 C5 C6 179.9(5) ?
C4 C5 C6 C7 0.7(7) ?
C4 C5 C6 C10 -178.9(5) ?
C5 C6 C7 C8 -0.7(7) ?
C10 C6 C7 C8 178.8(5) yes
C5 C6 C7 C13 -176.7(4) ?
C10 C6 C7 C13 2.8(7) ?
C6 C7 C8 C9 0.7(7) ?
C13 C7 C8 C9 176.8(4) ?
C5 C4 C9 C8 0.5(7) ?
C3 C4 C9 C8 -180.0(5) ?
C7 C8 C9 C4 -0.6(7) ?
C7 C6 C10 C11 -13.3(7) ?
C5 C6 C10 C11 166.2(5) ?
C6 C10 C11 C12 44.2(6) ?
C10 C11 C12 C16 159.2(4) yes
C10 C11 C12 C13 -66.5(5) ?
C8 C7 C13 C19 42.1(5) ?
C6 C7 C13 C19 -142.0(4) ?
C8 C7 C13 C14 -75.4(5) ?
C6 C7 C13 C14 100.6(5) ?
C8 C7 C13 C12 161.2(4) ?
C6 C7 C13 C12 -22.9(6) ?
C11 C12 C13 C19 175.1(4) ?
C16 C12 C13 C19 -51.1(5) ?
C11 C12 C13 C7 54.2(5) ?
C16 C12 C13 C7 -171.9(4) ?
C11 C12 C13 C14 -63.8(5) ?
C16 C12 C13 C14 70.1(5) ?
C11 C12 C16 C17 -179.3(4) ?
C13 C12 C16 C17 49.3(5) ?
C11 C12 C16 C20 -62.6(5) ?
C13 C12 C16 C20 166.1(4) ?
C11 C12 C16 C15 56.5(6) ?
C13 C12 C16 C15 -74.8(5) ?
C20 C16 C17 C18 -167.4(4) ?
C15 C16 C17 C18 74.7(6) ?
C12 C16 C17 C18 -50.2(5) ?
C16 C17 C18 C19 55.2(6) yes
C17 C18 C19 C13 -56.5(6) ?
C7 C13 C19 C18 172.0(4) ?
C14 C13 C19 C18 -72.1(5) ?
C12 C13 C19 C18 52.9(5) ?
C21 N C20 C16 131.3(5) ?
C17 C16 C20 N -61.1(5) ?
C15 C16 C20 N 59.2(5) ?
C12 C16 C20 N -178.6(4) ?
C20 N C21 C22 -177.8(4) ?
N C21 C22 C23 -176.2(5) yes
N C21 C22 C27 5.1(7) ?
C27 C22 C23 C24 1.8(7) ?
C21 C22 C23 C24 -177.0(5) ?
C22 C23 C24 C25 -0.5(7) ?
C22 C23 C24 Cl 178.2(4) ?
C23 C24 C25 C26 -0.3(8) ?
Cl C24 C25 C26 -179.0(4) ?
C24 C25 C26 C27 -0.3(8) ?
C25 C26 C27 O -178.9(5) ?
C25 C26 C27 C22 1.6(7) ?
C23 C22 C27 O 178.2(4) ?
C21 C22 C27 O -2.9(7) ?
C23 C22 C27 C26 -2.3(7) ?
C21 C22 C27 C26 176.6(4) ?

loop_
_cod_related_entry_id
_cod_related_entry_database
_cod_related_entry_code
1 ChemSpider 30655018
